data_1524337
loop_
_publ_author_name
'Evdokimenko, V.I.'
'Kripyakevich, P.I.'

_publ_section_title
;
 The crystal structures of magnesium-rich compounds in the systems La-Mg,
 Ce-Mg and Nd-Mg
;
_journal_name_full Kristallografiya
_journal_page_first 186
_journal_page_last 193
_journal_volume 8
_journal_year 1963
_chemical_formula_sum 'Ce2 Mg17'
_space_group_IT_number 194
_symmetry_space_group_name_Hall '-P 6c 2c'
_symmetry_space_group_name_H-M 'P 63/m m c'
_cell_angle_alpha 90
_cell_angle_beta 90
_cell_angle_gamma 120
_cell_formula_units_Z 2
_cell_length_a 10.35
_cell_length_b 10.35
_cell_length_c 10.26
_cell_volume 951.828
_citation_journal_id_ASTM KRISAJ
_cod_data_source_file Evdokimenko_KRISAJ_1963_835.cif
_cod_data_source_block Ce2Mg17
_cod_original_cell_volume 951.8286
_cod_database_code 1524337

loop_
_symmetry_equiv_pos_as_xyz
x,y,z
x-y,x,z+1/2
-y,x-y,z
-x,-y,z+1/2
-x+y,-x,z
y,-x+y,z+1/2
-y,-x,-z+1/2
x-y,-y,-z
x,x-y,-z+1/2
y,x,-z
-x+y,y,-z+1/2
-x,-x+y,-z
-x,-y,-z
-x+y,-x,-z-1/2
y,-x+y,-z
x,y,-z-1/2
x-y,x,-z
-y,x-y,-z-1/2
y,x,z-1/2
-x+y,y,z
-x,-x+y,z-1/2
-y,-x,z
x-y,-y,z-1/2
x,x-y,z

loop_
_atom_site_label
_atom_site_type_symbol
_atom_site_fract_x
_atom_site_fract_y
_atom_site_fract_z
_atom_site_occupancy
_atom_site_U_iso_or_equiv
Mg3 Mg 0.333 0 0.25 1 0.0
Mg1 Mg 0.3333 0.6667 0.11 1 0.0
Mg2 Mg 0.5 0 0 1 0.0
Mg4 Mg 0.167 0.334 0 1 0.0
Ce1 Ce 0 0 0.25 1 0.0
Ce2 Ce 0.3333 0.6667 0.75 1 0.0
